data_9014160
loop_
_publ_author_name
'Foit, F. F.'
'Rosenberg, P. E.'

_publ_section_title
;
 The structure of vanadium-bearing tourmaline and its implications regarding
 tourmaline solid solutions
;
_journal_name_full 'American Mineralogist'
_journal_page_first 788
_journal_page_last 798
_journal_volume 64
_journal_year 1979
_chemical_compound_source 'Silver Knob, Mariposa County, California, USA'
_chemical_formula_sum 'Al5.94 B3 Ca0.36 Cr0.18 Fe0.18 H4 Mg2.04 Na0.46 O31 Si5.64 Ti0.06 V1.11'
_chemical_name_mineral Dravite
_space_group_IT_number 160
_symmetry_space_group_name_Hall 'R 3 -2"'
_symmetry_space_group_name_H-M 'R 3 m :H'
_cell_angle_alpha 90
_cell_angle_beta 90
_cell_angle_gamma 120
_cell_formula_units_Z 3
_cell_length_a 15.967
_cell_length_b 15.967
_cell_length_c 7.191
_cell_volume 1587.693
_database_code_amcsd 0000739
_exptl_crystal_density_diffrn 3.152
_cod_original_sg_symbol_H-M 'R 3 m'
_cod_original_formula_sum 'Na.46 Ca.36 Mg2.04 V1.11 Cr.18 Fe.18 Al5.94 Ti.06 Si5.64 B3 O31 H4'
_cod_database_code 9014160

loop_
_space_group_symop_operation_xyz
x,y,z
2/3+x,1/3+y,1/3+z
1/3+x,2/3+y,2/3+z
x,x-y,z
2/3+x,1/3+x-y,1/3+z
1/3+x,2/3+x-y,2/3+z
-y,-x,z
2/3-y,1/3-x,1/3+z
1/3-y,2/3-x,2/3+z
-x+y,y,z
2/3-x+y,1/3+y,1/3+z
1/3-x+y,2/3+y,2/3+z
-y,x-y,z
2/3-y,1/3+x-y,1/3+z
1/3-y,2/3+x-y,2/3+z
-x+y,-x,z
2/3-x+y,1/3-x,1/3+z
1/3-x+y,2/3-x,2/3+z

loop_
_atom_site_aniso_label
_atom_site_aniso_U_11
_atom_site_aniso_U_22
_atom_site_aniso_U_33
_atom_site_aniso_U_12
_atom_site_aniso_U_13
_atom_site_aniso_U_23
NaX 0.01899 0.01899 0.01755 0.00949 0.00000 0.00000
CaX 0.01899 0.01899 0.01755 0.00949 0.00000 0.00000
MgX 0.01899 0.01899 0.01755 0.00949 0.00000 0.00000
MgY 0.00562 0.00407 0.00802 0.00281 -0.00237 -0.00118
VY 0.00562 0.00407 0.00802 0.00281 -0.00237 -0.00118
CrY 0.00562 0.00407 0.00802 0.00281 -0.00237 -0.00118
FeY 0.00562 0.00407 0.00802 0.00281 -0.00237 -0.00118
AlZ 0.00426 0.00494 0.00474 0.00213 0.00005 0.00055
VZ 0.00426 0.00494 0.00474 0.00213 0.00005 0.00055
TiZ 0.00426 0.00494 0.00474 0.00213 0.00005 0.00055
SiT 0.00378 0.00378 0.00503 0.00174 -0.00010 -0.00045
AlT 0.00378 0.00378 0.00503 0.00174 -0.00010 -0.00045
B 0.00446 0.00397 0.00726 0.00199 -0.00005 -0.00010
O-H1 0.01095 0.01095 0.00893 0.00547 0.00000 0.00000
O2 0.00959 0.00465 0.01417 0.00232 0.00055 0.00111
O3 0.01811 0.01007 0.00634 0.00906 0.00055 0.00028
O4 0.00727 0.01521 0.01043 0.00760 -0.00071 -0.00141
O5 0.01744 0.00688 0.01100 0.00872 0.00020 0.00010
O6 0.00843 0.00794 0.00571 0.00426 -0.00040 -0.00106
O7 0.00707 0.00610 0.00770 0.00136 -0.00151 -0.00076
O8 0.00349 0.00775 0.01268 0.00262 0.00096 0.00201

loop_
_atom_site_label
_atom_site_fract_x
_atom_site_fract_y
_atom_site_fract_z
_atom_site_occupancy
_atom_site_type_symbol
_atom_site_attached_hydrogens
NaX 0.00000 0.00000 0.21764 0.46000 Na 0
CaX 0.00000 0.00000 0.21764 0.36000 Ca 0
MgX 0.00000 0.00000 0.21764 0.18000 Mg 0
MgY 0.12353 0.06177 0.63364 0.62000 Mg 0
VY 0.12353 0.06177 0.63364 0.25000 V 0
CrY 0.12353 0.06177 0.63364 0.06000 Cr 0
FeY 0.12353 0.06177 0.63364 0.06000 Fe 0
AlZ 0.29782 0.26152 0.61011 0.93000 Al 0
VZ 0.29782 0.26152 0.61011 0.06000 V 0
TiZ 0.29782 0.26152 0.61011 0.01000 Ti 0
SiT 0.19173 0.18990 0.00000 0.94000 Si 0
AlT 0.19173 0.18990 0.00000 0.06000 Al 0
B 0.10976 0.21952 0.45178 1.00000 B 0
O-H1 0.00000 0.00000 0.77026 1.00000 O 1
O2 0.06085 0.12170 0.48140 1.00000 O 0
O3 0.26387 0.13194 0.50919 1.00000 O 0
O4 0.09306 0.18612 0.07162 1.00000 O 0
O5 0.18444 0.09222 0.09256 1.00000 O 0
O6 0.19548 0.18576 0.77616 1.00000 O 0
O7 0.28559 0.28536 0.07803 1.00000 O 0
O8 0.20903 0.26984 0.43879 1.00000 O 0
H3 0.26150 0.13075 0.39010 1.00000 H 0

loop_
_cod_changelog_entry_id
_cod_changelog_entry_author
_cod_changelog_entry_date
_cod_changelog_entry_text
1
;cod-tools version 3.8.0
Id: cif_guess_AMCSD_atom_types 9574 2023-05-10 09:00:05Z saulius
;
2023-05-10T18:54:56+03:00
;Derived atom types and hydrogen counts
from atom names that follow the AMCSD naming convention
(Wat == water, O-H == hydroxyl).
;

loop_
_cod_related_entry_id
_cod_related_entry_database
_cod_related_entry_code
1 AMCSD 0000739
